data_7037596
loop_
_publ_author_name
'Deacon, Glen B.'
'Junk, Peter C.'
'Kelly, Rory P.'
'Wang, Jun'

_publ_section_title
;
 Exploring the effect of the Ln(III)/Ln(II) redox potential on C-F
 activation and on oxidation of some lanthanoid organoamides.
;
_journal_issue 4
_journal_name_full 'Dalton transactions (Cambridge, England : 2003)'
_journal_page_first 1422
_journal_page_last 1435
_journal_paper_doi 10.1039/c5dt04239a
_journal_volume 45
_journal_year 2016
_chemical_formula_moiety 'C32 H46 Eu F8 N4 O2'
_chemical_formula_sum 'C32 H46 Eu F8 N4 O2'
_chemical_formula_weight 822.69
_space_group_crystal_system orthorhombic
_space_group_IT_number 19
_space_group_name_Hall 'P 2ac 2ab'
_space_group_name_H-M_alt 'P 21 21 21'
_symmetry_space_group_name_Hall 'P 2ac 2ab'
_symmetry_space_group_name_H-M 'P 21 21 21'
_atom_sites_solution_hydrogens geom
_atom_sites_solution_primary direct
_atom_sites_solution_secondary difmap
_audit_creation_date 2015-09-10
_audit_creation_method
;
Olex2 1.2
(compiled 2015.01.26 svn.r3150 for OlexSys, GUI svn.r4998)
;
_audit_update_record
;
2015-10-28 deposited with the CCDC.
2015-12-04 downloaded from the CCDC.
;
_cell_angle_alpha 90
_cell_angle_beta 90
_cell_angle_gamma 90
_cell_formula_units_Z 8
_cell_length_a 13.2169(10)
_cell_length_b 16.1371(11)
_cell_length_c 33.290(3)
_cell_measurement_temperature 123(1)
_cell_volume 7100.2(10)
_computing_cell_refinement 'Bruker Apex2 v2.0 (Bruker AXS, 2005)'
_computing_data_collection 'Bruker Apex2 v2.0 (Bruker AXS, 2005)'
_computing_data_reduction 'Bruker Apex2 v2.0 (Bruker AXS, 2005)'
_computing_molecular_graphics 'Olex2 (Dolomanov et al., 2009)'
_computing_publication_material 'Olex2 (Dolomanov et al., 2009)'
_computing_structure_refinement 'SHELXL-2014 (Sheldrick, 2014)'
_computing_structure_solution 'SHELXS-97 (Sheldrick, 1997)'
_diffrn_ambient_temperature 123.15
_diffrn_measured_fraction_theta_full 1.000
_diffrn_measured_fraction_theta_max 1.000
_diffrn_measurement_device_type 'Bruker X8 Apex II CCD'
_diffrn_measurement_method 'phi and omega scans'
_diffrn_radiation_monochromator graphite
_diffrn_radiation_type MoK\a
_diffrn_radiation_wavelength 0.71073
_diffrn_reflns_av_R_equivalents 0.1602
_diffrn_reflns_av_unetI/netI 0.1970
_diffrn_reflns_laue_measured_fraction_full 1.000
_diffrn_reflns_laue_measured_fraction_max 1.000
_diffrn_reflns_limit_h_max 14
_diffrn_reflns_limit_h_min -17
_diffrn_reflns_limit_k_max 20
_diffrn_reflns_limit_k_min -18
_diffrn_reflns_limit_l_max 43
_diffrn_reflns_limit_l_min -43
_diffrn_reflns_number 48952
_diffrn_reflns_point_group_measured_fraction_full 1.000
_diffrn_reflns_point_group_measured_fraction_max 1.000
_diffrn_reflns_theta_full 27.500
_diffrn_reflns_theta_max 27.495
_diffrn_reflns_theta_min 1.402
_diffrn_source 'fine-focus sealed tube'
_exptl_absorpt_coefficient_mu 1.842
_exptl_absorpt_correction_T_max 0.9135
_exptl_absorpt_correction_T_min 0.6819
_exptl_absorpt_correction_type multi-scan
_exptl_absorpt_process_details SADABS
_exptl_crystal_colour 'bright yellow'
_exptl_crystal_density_diffrn 1.539
_exptl_crystal_density_method 'not measured'
_exptl_crystal_description rhombus
_exptl_crystal_F_000 3336
_exptl_crystal_size_max 0.225
_exptl_crystal_size_mid 0.15
_exptl_crystal_size_min 0.05
_refine_diff_density_max 1.229
_refine_diff_density_min -0.946
_refine_diff_density_rms 0.147
_refine_ls_abs_structure_details
;
 Refined as an inversion twin.
;
_refine_ls_abs_structure_Flack 0.38(3)
_refine_ls_extinction_method none
_refine_ls_goodness_of_fit_ref 0.928
_refine_ls_hydrogen_treatment constr
_refine_ls_matrix_type full
_refine_ls_number_parameters 838
_refine_ls_number_reflns 16293
_refine_ls_number_restraints 171
_refine_ls_restrained_S_all 0.927
_refine_ls_R_factor_all 0.1831
_refine_ls_R_factor_gt 0.0687
_refine_ls_shift/su_max 0.001
_refine_ls_shift/su_mean 0.000
_refine_ls_structure_factor_coef Fsqd
_refine_ls_weighting_details 'calc w=1/[\s^2^(Fo^2^)+(0.2000P)^2^+0.0000P] where P=(Fo^2^+2Fc^2^)/3'
_refine_ls_weighting_scheme calc
_refine_ls_wR_factor_gt 0.1134
_refine_ls_wR_factor_ref 0.1517
_reflns_Friedel_coverage 0.828
_reflns_friedel_fraction_full 1.000
_reflns_friedel_fraction_max 1.000
_reflns_number_gt 7169
_reflns_number_total 16293
_reflns_threshold_expression >2sigma(I)
_cod_data_source_file c5dt04239a1.cif
_cod_data_source_block added_by_encifer
_cod_depositor_comments
;
The following automatic conversions were performed:

'_exptl_absorpt_correction_type' value 'Multi-scan' changed to
'multi-scan' according to
/usr/data/users/saulius/crontab/automatic-downloads/rss-feeds/RSC/lib/dictionaries/cif_core.dic
dictionary named 'cif_core.dic' version 2.4.2 from 2011-04-26.

Automatic conversion script
Id: cif_fix_values 4268 2015-11-12 08:31:59Z antanas 

 Adding full bibliography for 7037593--7037603.cif.
;
_cod_original_cell_volume 7100.1(9)
_cod_database_code 7037596
_shelxl_version_number 2014/6
_shelx_space_group_comment
;
The symmetry employed for this shelxl refinement is uniquely defined
by the following loop, which should always be used as a source of
symmetry information in preference to the above space-group names.
They are only intended as comments.
;
_shelx_estimated_absorpt_t_max 0.914
_shelx_estimated_absorpt_t_min 0.682
_olex2_refinement_description
;
1. Twinned data refinement
 Scales: 0.62344 0.37656
2. Fixed Uiso
 At 1.2 times of:
  All C(H) groups, All C(H,H) groups
 At 1.5 times of:
  All C(H,H,H) groups
3. Restrained distances
 C25-C26 = C62-C63
 1.5 with sigma of 0.005
 C30-C31
 1.5 with sigma of 0.005
4. Uiso/Uaniso restraints and constraints
N2 \\sim C9 \\sim C10: within 1.7A with sigma of 0.02 and sigma for terminal
atoms of 0.04
N6 \\sim C41 \\sim C42: within 1.7A with sigma of 0.02 and sigma for terminal
atoms of 0.04
C15 \\sim C16 \\sim C17 \\sim C18 \\sim C19 \\sim C20: within 1.7A with sigma
of 0.01 and sigma for terminal atoms of 0.02
C47 \\sim C48 \\sim C49 \\sim C50 \\sim C51 \\sim C52: within 1.7A with sigma
of 0.01 and sigma for terminal atoms of 0.02
C61 \\sim C62 \\sim C63 \\sim C64: within 1.7A with sigma of 0.01 and sigma for
terminal atoms of 0.02
N2 \\sim C11 \\sim C2: within 1.7A with sigma of 0.01 and sigma for terminal
atoms of 0.02
Uanis(C30) \\sim Ueq, Uanis(C31) \\sim Ueq, Uanis(C61) \\sim Ueq, Uanis(C63)
\\sim Ueq, Uanis(C64) \\sim Ueq: with sigma of 0.1 and sigma for terminal atoms
of 0.2
Uanis(C62) \\sim Ueq, Uanis(C34) \\sim Ueq: with sigma of 0.05 and sigma for
terminal atoms of 0.1
Uanis(C33) = Uanis(C34)
Uanis(C43) = Uanis(N6) = Uanis(C54)
5.a Secondary CH2 refined with riding coordinates:
 C1(H1A,H1B), C2(H2A,H2B), C9(H9A,H9B), C11(H11A,H11B), C13(H13A,H13B),
 C14(H14A,H14B), C21(H21A,H21B), C23(H23A,H23B), C25(H25A,H25B), C26(H26A,H26B),
  C27(H27A,H27B), C28(H28A,H28B), C29(H29A,H29B), C30(H30A,H30B), C31(H31A,
 H31B), C32(H32A,H32B), C33(H33A,H33B), C34(H34A,H34B), C41(H41A,H41B),
 C43(H43A,H43B), C45(H45A,H45B), C46(H46A,H46B), C53(H53A,H53B), C55(H55A,H55B),
  C57(H57A,H57B), C58(H58A,H58B), C59(H59A,H59B), C60(H60A,H60B), C61(H61A,
 H61B), C62(H62A,H62B), C63(H63A,H63B), C64(H64A,H64B)
5.b Aromatic/amide H refined with riding coordinates:
 C6(H6), C18(H18), C38(H38), C50(H50)
5.c Idealised Me refined as rotating group:
 C10(H10A,H10B,H10C), C12(H12A,H12B,H12C), C22(H22A,H22B,H22C), C24(H24A,H24B,
 H24C), C42(H42A,H42B,H42C), C44(H44A,H44B,H44C), C54(H54A,H54B,H54C), C56(H56A,
 H56B,H56C)
;
_olex2_submission_special_instructions 'No special instructions were received'

loop_
_space_group_symop_operation_xyz
'x, y, z'
'-x+1/2, -y, z+1/2'
'x+1/2, -y+1/2, -z'
'-x, y+1/2, -z+1/2'

loop_
_atom_site_label
_atom_site_type_symbol
_atom_site_fract_x
_atom_site_fract_y
_atom_site_fract_z
_atom_site_U_iso_or_equiv
_atom_site_adp_type
_atom_site_occupancy
_atom_site_site_symmetry_order
_atom_site_calc_flag
_atom_site_refinement_flags_posn
_atom_site_refinement_flags_adp
Eu1 Eu 0.46594(6) 0.18244(8) 0.12283(4) 0.0289(3) Uani 1 1 d . .
Eu2 Eu 0.97829(6) 0.68158(7) 0.12276(4) 0.0272(3) Uani 1 1 d . .
F1 F 0.2780(7) 0.2359(7) 0.1388(3) 0.035(3) Uani 1 1 d . .
F2 F 0.0858(9) 0.2809(7) 0.1426(4) 0.046(3) Uani 1 1 d . .
F3 F 0.0075(8) 0.0273(9) 0.2071(4) 0.058(4) Uani 1 1 d . .
F4 F 0.1953(9) -0.0221(8) 0.2024(4) 0.054(4) Uani 1 1 d . .
F5 F 0.6536(7) 0.2441(7) 0.1283(4) 0.046(3) Uani 1 1 d . .
F6 F 0.8483(9) 0.2667(8) 0.1429(4) 0.055(4) Uani 1 1 d . .
F7 F 0.9289(9) 0.1412(8) 0.0185(4) 0.061(4) Uani 1 1 d . .
F8 F 0.7385(9) 0.1190(8) 0.0024(4) 0.054(4) Uani 1 1 d . .
F9 F 1.1656(8) 0.7363(7) 0.1373(4) 0.044(3) Uani 1 1 d . .
F10 F 1.3585(8) 0.7835(8) 0.1444(4) 0.052(4) Uani 1 1 d . .
F11 F 1.4387(9) 0.5303(8) 0.2066(5) 0.067(4) Uani 1 1 d . .
F12 F 1.2520(9) 0.4812(8) 0.2007(4) 0.059(4) Uani 1 1 d . .
F13 F 0.7890(7) 0.7408(7) 0.1281(4) 0.038(3) Uani 1 1 d . .
F14 F 0.5970(9) 0.7668(8) 0.1419(4) 0.057(4) Uani 1 1 d . .
F15 F 0.5135(9) 0.6442(7) 0.0189(4) 0.054(3) Uani 1 1 d . .
F16 F 0.7048(9) 0.6181(8) 0.0029(4) 0.054(4) Uani 1 1 d . .
O1 O 0.4893(11) 0.2570(10) 0.1931(5) 0.046(4) Uani 1 1 d . .
O2 O 0.4513(10) 0.3386(8) 0.1018(4) 0.037(4) Uani 1 1 d . .
O3 O 0.9548(11) 0.7568(10) 0.1922(5) 0.050(5) Uani 1 1 d . .
O4 O 0.9922(9) 0.8370(10) 0.1015(4) 0.037(4) Uani 1 1 d . .
N1 N 0.3488(13) 0.0941(11) 0.1666(5) 0.034(5) Uani 1 1 d . .
N2 N 0.5666(12) 0.0460(12) 0.1577(5) 0.041(4) Uani 1 1 d . U
N3 N 0.5788(10) 0.1767(11) 0.0613(4) 0.029(4) Uani 1 1 d . .
N4 N 0.3667(13) 0.1267(10) 0.0538(5) 0.034(5) Uani 1 1 d . .
N5 N 1.0941(12) 0.5924(10) 0.1657(5) 0.037(4) Uani 1 1 d . .
N6 N 0.8782(14) 0.5464(12) 0.1574(6) 0.052(3) Uani 1 1 d . U
N7 N 0.8599(13) 0.6763(13) 0.0605(5) 0.038(4) Uani 1 1 d . .
N8 N 1.0781(13) 0.6271(10) 0.0524(5) 0.033(4) Uani 1 1 d . .
C1 C 0.3916(17) 0.0201(17) 0.1904(8) 0.065(8) Uani 1 1 d . .
H1A H 0.3581 0.0160 0.2169 0.078 Uiso 1 1 calc R .
H1B H 0.3798 -0.0321 0.1755 0.078 Uiso 1 1 calc R .
C2 C 0.5039(17) 0.0346(17) 0.1957(7) 0.049(6) Uani 1 1 d . U
H2A H 0.5129 0.0845 0.2126 0.059 Uiso 1 1 calc R .
H2B H 0.5321 -0.0130 0.2108 0.059 Uiso 1 1 calc R .
C3 C 0.2509(16) 0.1054(14) 0.1713(6) 0.036(6) Uani 1 1 d . .
C4 C 0.2106(14) 0.1795(14) 0.1559(6) 0.032(4) Uani 1 1 d . .
C5 C 0.1133(15) 0.2036(15) 0.1586(6) 0.046(6) Uani 1 1 d . .
C6 C 0.0394(14) 0.1559(12) 0.1758(6) 0.039(5) Uani 1 1 d . .
H6 H -0.0294 0.1724 0.1776 0.047 Uiso 1 1 calc R .
C7 C 0.0756(16) 0.0810(14) 0.1903(6) 0.040(6) Uani 1 1 d . .
C8 C 0.1718(15) 0.0557(13) 0.1873(7) 0.031(5) Uani 1 1 d . .
C9 C 0.6696(17) 0.0656(17) 0.1679(9) 0.069(8) Uani 1 1 d . U
H9A H 0.7071 0.0731 0.1424 0.083 Uiso 1 1 calc R .
H9B H 0.6692 0.1200 0.1816 0.083 Uiso 1 1 calc R .
C10 C 0.7278(16) 0.009(2) 0.1925(10) 0.104(12) Uani 1 1 d . U
H10A H 0.6898 -0.0036 0.2170 0.157 Uiso 1 1 calc GR .
H10B H 0.7923 0.0355 0.1998 0.157 Uiso 1 1 calc GR .
H10C H 0.7410 -0.0417 0.1775 0.157 Uiso 1 1 calc GR .
C11 C 0.5588(17) -0.0285(15) 0.1347(7) 0.064(6) Uani 1 1 d . U
H11A H 0.4879 -0.0351 0.1258 0.077 Uiso 1 1 calc R .
H11B H 0.5753 -0.0761 0.1523 0.077 Uiso 1 1 calc R .
C12 C 0.6278(17) -0.0311(16) 0.0980(8) 0.079(10) Uani 1 1 d . .
H12A H 0.6203 0.0204 0.0827 0.119 Uiso 1 1 calc GR .
H12B H 0.6091 -0.0783 0.0810 0.119 Uiso 1 1 calc GR .
H12C H 0.6982 -0.0371 0.1067 0.119 Uiso 1 1 calc GR .
C13 C 0.5394(15) 0.1532(15) 0.0218(8) 0.039(7) Uani 1 1 d . .
H13A H 0.5538 0.0941 0.0164 0.047 Uiso 1 1 calc R .
H13B H 0.5721 0.1869 0.0006 0.047 Uiso 1 1 calc R .
C14 C 0.4275(14) 0.1681(13) 0.0218(6) 0.034(5) Uani 1 1 d . .
H14A H 0.4161 0.2285 0.0239 0.041 Uiso 1 1 calc R .
H14B H 0.4006 0.1501 -0.0046 0.041 Uiso 1 1 calc R .
C15 C 0.6810(14) 0.1812(15) 0.0640(6) 0.028(4) Uani 1 1 d . U
C16 C 0.7209(14) 0.2219(12) 0.0986(6) 0.030(4) Uani 1 1 d . U
C17 C 0.8238(16) 0.2315(13) 0.1066(7) 0.036(4) Uani 1 1 d . U
C18 C 0.8973(15) 0.2082(12) 0.0807(7) 0.041(4) Uani 1 1 d . U
H18 H 0.9673 0.2170 0.0856 0.049 Uiso 1 1 calc R .
C19 C 0.8603(15) 0.1695(14) 0.0453(7) 0.039(4) Uani 1 1 d . U
C20 C 0.7608(15) 0.1588(12) 0.0369(7) 0.036(4) Uani 1 1 d . U
C21 C 0.3741(15) 0.0363(12) 0.0472(7) 0.037(5) Uani 1 1 d . .
H21A H 0.3573 0.0242 0.0188 0.044 Uiso 1 1 calc R .
H21B H 0.4449 0.0188 0.0518 0.044 Uiso 1 1 calc R .
C22 C 0.3074(17) -0.0126(13) 0.0732(7) 0.055(7) Uani 1 1 d . .
H22A H 0.3221 0.0001 0.1014 0.083 Uiso 1 1 calc GR .
H22B H 0.3189 -0.0718 0.0683 0.083 Uiso 1 1 calc GR .
H22C H 0.2367 0.0010 0.0673 0.083 Uiso 1 1 calc GR .
C23 C 0.2605(13) 0.1538(13) 0.0527(6) 0.035(6) Uani 1 1 d . .
H23A H 0.2588 0.2141 0.0581 0.042 Uiso 1 1 calc R .
H23B H 0.2244 0.1262 0.0751 0.042 Uiso 1 1 calc R .
C24 C 0.2008(16) 0.1373(15) 0.0138(7) 0.056(7) Uani 1 1 d . .
H24A H 0.2480 0.1322 -0.0088 0.084 Uiso 1 1 calc GR .
H24B H 0.1543 0.1835 0.0088 0.084 Uiso 1 1 calc GR .
H24C H 0.1622 0.0858 0.0166 0.084 Uiso 1 1 calc GR .
C25 C 0.4133(18) 0.2552(16) 0.2241(7) 0.074(8) Uani 1 1 d D .
H25A H 0.4122 0.2001 0.2372 0.088 Uiso 1 1 calc R .
H25B H 0.3457 0.2657 0.2124 0.088 Uiso 1 1 calc R .
C26 C 0.4378(19) 0.3207(16) 0.2544(7) 0.066(7) Uani 1 1 d D .
H26A H 0.3981 0.3718 0.2497 0.080 Uiso 1 1 calc R .
H26B H 0.4259 0.3010 0.2821 0.080 Uiso 1 1 calc R .
C27 C 0.546(2) 0.334(3) 0.2466(9) 0.093(13) Uani 1 1 d . .
H27A H 0.5631 0.3929 0.2507 0.112 Uiso 1 1 calc R .
H27B H 0.5867 0.3000 0.2653 0.112 Uiso 1 1 calc R .
C28 C 0.5659(19) 0.310(2) 0.2047(8) 0.084(9) Uani 1 1 d . .
H28A H 0.5674 0.3590 0.1872 0.100 Uiso 1 1 calc R .
H28B H 0.6321 0.2811 0.2028 0.100 Uiso 1 1 calc R .
C29 C 0.3860(16) 0.4010(13) 0.1175(10) 0.074(8) Uani 1 1 d . .
H29A H 0.3854 0.3989 0.1472 0.089 Uiso 1 1 calc R .
H29B H 0.3161 0.3925 0.1076 0.089 Uiso 1 1 calc R .
C30 C 0.427(2) 0.4855(15) 0.1030(8) 0.096(11) Uani 1 1 d D U
H30A H 0.3712 0.5238 0.0959 0.115 Uiso 1 1 calc R .
H30B H 0.4703 0.5118 0.1236 0.115 Uiso 1 1 calc R .
C31 C 0.487(2) 0.4615(16) 0.0669(8) 0.100(12) Uani 1 1 d D U
H31A H 0.5433 0.5006 0.0623 0.120 Uiso 1 1 calc R .
H31B H 0.4435 0.4602 0.0426 0.120 Uiso 1 1 calc R .
C32 C 0.5258(16) 0.3757(13) 0.0769(7) 0.049(6) Uani 1 1 d . .
H32A H 0.5357 0.3427 0.0522 0.059 Uiso 1 1 calc R .
H32B H 0.5913 0.3793 0.0913 0.059 Uiso 1 1 calc R .
C33 C 1.0498(18) 0.5213(18) 0.1872(9) 0.064(6) Uani 1 1 d . .
H33A H 1.0871 0.5112 0.2126 0.077 Uiso 1 1 calc R .
H33B H 1.0540 0.4708 0.1705 0.077 Uiso 1 1 calc R .
C34 C 0.9360(17) 0.5425(18) 0.1965(8) 0.064(6) Uani 1 1 d . U
H34A H 0.9065 0.4994 0.2142 0.077 Uiso 1 1 calc R .
H34B H 0.9316 0.5964 0.2106 0.077 Uiso 1 1 calc R .
C35 C 1.1913(17) 0.6055(14) 0.1702(7) 0.034(6) Uani 1 1 d . .
C36 C 1.2339(14) 0.6871(16) 0.1567(5) 0.039(5) Uani 1 1 d . .
C37 C 1.3324(15) 0.7092(12) 0.1594(6) 0.032(5) Uani 1 1 d . .
C38 C 1.4028(15) 0.6607(14) 0.1764(7) 0.051(7) Uani 1 1 d . .
H38 H 1.4711 0.6783 0.1788 0.061 Uiso 1 1 calc R .
C39 C 1.3718(17) 0.5840(15) 0.1905(7) 0.040(6) Uani 1 1 d . .
C40 C 1.2748(18) 0.5594(13) 0.1878(7) 0.042(6) Uani 1 1 d . .
C41 C 0.7727(18) 0.5710(18) 0.1689(8) 0.077(8) Uani 1 1 d . U
H41A H 0.7354 0.5864 0.1442 0.093 Uiso 1 1 calc R .
H41B H 0.7764 0.6209 0.1861 0.093 Uiso 1 1 calc R .
C42 C 0.712(2) 0.504(2) 0.1913(12) 0.137(14) Uani 1 1 d . U
H42A H 0.7159 0.4515 0.1764 0.205 Uiso 1 1 calc GR .
H42B H 0.6410 0.5211 0.1934 0.205 Uiso 1 1 calc GR .
H42C H 0.7400 0.4962 0.2183 0.205 Uiso 1 1 calc GR .
C43 C 0.8884(16) 0.4715(13) 0.1349(6) 0.052(3) Uani 1 1 d . .
H43A H 0.8738 0.4235 0.1525 0.063 Uiso 1 1 calc R .
H43B H 0.9589 0.4663 0.1252 0.063 Uiso 1 1 calc R .
C44 C 0.8115(19) 0.4706(15) 0.0968(7) 0.069(9) Uani 1 1 d . .
H44A H 0.7419 0.4646 0.1064 0.104 Uiso 1 1 calc GR .
H44B H 0.8283 0.4240 0.0791 0.104 Uiso 1 1 calc GR .
H44C H 0.8180 0.5227 0.0818 0.104 Uiso 1 1 calc GR .
C45 C 0.9059(14) 0.6535(14) 0.0209(6) 0.036(6) Uani 1 1 d . .
H45A H 0.8727 0.6851 -0.0009 0.044 Uiso 1 1 calc R .
H45B H 0.8957 0.5937 0.0157 0.044 Uiso 1 1 calc R .
C46 C 1.0185(14) 0.6732(18) 0.0218(7) 0.041(6) Uani 1 1 d . .
H46A H 1.0473 0.6612 -0.0050 0.049 Uiso 1 1 calc R .
H46B H 1.0269 0.7333 0.0268 0.049 Uiso 1 1 calc R .
C47 C 0.7625(14) 0.6831(13) 0.0633(6) 0.033(4) Uani 1 1 d . U
C48 C 0.7198(17) 0.7160(12) 0.1000(7) 0.036(4) Uani 1 1 d . U
C49 C 0.6210(18) 0.7290(13) 0.1069(7) 0.043(4) Uani 1 1 d . U
C50 C 0.5499(15) 0.7074(11) 0.0801(7) 0.040(4) Uani 1 1 d . U
H50 H 0.4803 0.7183 0.0851 0.048 Uiso 1 1 calc R .
C51 C 0.5804(16) 0.6691(12) 0.0454(6) 0.038(4) Uani 1 1 d . U
C52 C 0.6801(17) 0.6594(12) 0.0377(7) 0.039(4) Uani 1 1 d . U
C53 C 1.0673(16) 0.5367(13) 0.0460(7) 0.042(6) Uani 1 1 d . .
H53A H 1.0847 0.5233 0.0179 0.050 Uiso 1 1 calc R .
H53B H 0.9959 0.5207 0.0505 0.050 Uiso 1 1 calc R .
C54 C 1.1355(16) 0.4860(14) 0.0743(7) 0.052(3) Uani 1 1 d . .
H54A H 1.2059 0.4899 0.0652 0.078 Uiso 1 1 calc GR .
H54B H 1.1140 0.4279 0.0740 0.078 Uiso 1 1 calc GR .
H54C H 1.1301 0.5079 0.1017 0.078 Uiso 1 1 calc GR .
C55 C 1.1818(15) 0.6542(14) 0.0524(7) 0.041(7) Uani 1 1 d . .
H55A H 1.2162 0.6287 0.0758 0.049 Uiso 1 1 calc R .
H55B H 1.1827 0.7150 0.0565 0.049 Uiso 1 1 calc R .
C56 C 1.2445(15) 0.6341(14) 0.0141(7) 0.052(7) Uani 1 1 d . .
H56A H 1.2412 0.5745 0.0086 0.077 Uiso 1 1 calc GR .
H56B H 1.3151 0.6505 0.0183 0.077 Uiso 1 1 calc GR .
H56C H 1.2166 0.6647 -0.0088 0.077 Uiso 1 1 calc GR .
C57 C 0.8761(18) 0.8149(19) 0.2035(7) 0.080(9) Uani 1 1 d . .
H57A H 0.8082 0.7909 0.1988 0.096 Uiso 1 1 calc R .
H57B H 0.8822 0.8670 0.1881 0.096 Uiso 1 1 calc R .
C58 C 0.8930(18) 0.8301(18) 0.2474(7) 0.064(8) Uani 1 1 d . .
H58A H 0.8613 0.7864 0.2640 0.077 Uiso 1 1 calc R .
H58B H 0.8666 0.8849 0.2557 0.077 Uiso 1 1 calc R .
C59 C 1.0078(19) 0.8269(18) 0.2500(8) 0.058(8) Uani 1 1 d . .
H59A H 1.0386 0.8785 0.2396 0.069 Uiso 1 1 calc R .
H59B H 1.0304 0.8182 0.2781 0.069 Uiso 1 1 calc R .
C60 C 1.0346(18) 0.7534(17) 0.2239(7) 0.064(7) Uani 1 1 d . .
H60A H 1.1030 0.7594 0.2122 0.076 Uiso 1 1 calc R .
H60B H 1.0311 0.7009 0.2392 0.076 Uiso 1 1 calc R .
C61 C 0.9159(19) 0.8769(12) 0.0770(8) 0.063(6) Uani 1 1 d . U
H61A H 0.8501 0.8749 0.0912 0.075 Uiso 1 1 calc R .
H61B H 0.9086 0.8462 0.0514 0.075 Uiso 1 1 calc R .
C62 C 0.942(2) 0.9627(16) 0.0685(8) 0.084(6) Uani 1 1 d D U
H62A H 0.8819 0.9993 0.0713 0.100 Uiso 1 1 calc R .
H62B H 0.9696 0.9687 0.0410 0.100 Uiso 1 1 calc R .
C63 C 1.0197(19) 0.9819(14) 0.0995(8) 0.078(6) Uani 1 1 d D U
H63A H 1.0761 1.0137 0.0875 0.094 Uiso 1 1 calc R .
H63B H 0.9897 1.0153 0.1214 0.094 Uiso 1 1 calc R .
C64 C 1.0568(18) 0.9017(13) 0.1152(9) 0.076(6) Uani 1 1 d . U
H64A H 1.1268 0.8917 0.1058 0.092 Uiso 1 1 calc R .
H64B H 1.0572 0.9028 0.1450 0.092 Uiso 1 1 calc R .

loop_
_atom_site_aniso_label
_atom_site_aniso_U_11
_atom_site_aniso_U_22
_atom_site_aniso_U_33
_atom_site_aniso_U_23
_atom_site_aniso_U_13
_atom_site_aniso_U_12
Eu1 0.0299(5) 0.0256(6) 0.0314(7) 0.0021(8) 0.0021(4) 0.0016(5)
Eu2 0.0291(5) 0.0229(6) 0.0297(7) 0.0024(8) -0.0008(4) -0.0005(4)
F1 0.027(6) 0.041(7) 0.036(7) 0.002(6) -0.001(5) 0.002(6)
F2 0.044(7) 0.038(8) 0.056(9) 0.001(6) 0.001(6) 0.007(6)
F3 0.032(7) 0.078(10) 0.063(9) 0.024(8) 0.002(6) -0.017(7)
F4 0.047(8) 0.048(9) 0.068(10) 0.020(7) -0.001(7) -0.001(7)
F5 0.038(6) 0.040(7) 0.059(9) -0.012(7) 0.003(7) 0.001(5)
F6 0.047(9) 0.044(9) 0.073(10) -0.007(8) -0.011(7) -0.004(7)
F7 0.049(9) 0.060(9) 0.073(10) 0.019(7) 0.030(8) 0.009(7)
F8 0.068(10) 0.067(9) 0.027(7) -0.010(7) 0.007(6) 0.006(7)
F9 0.045(7) 0.038(8) 0.050(9) 0.007(6) 0.005(6) 0.013(6)
F10 0.029(7) 0.046(8) 0.079(10) 0.009(7) -0.002(6) 0.001(6)
F11 0.045(9) 0.055(9) 0.102(12) 0.029(9) -0.003(8) 0.011(8)
F12 0.038(8) 0.054(9) 0.085(11) 0.023(8) 0.011(7) 0.012(7)
F13 0.026(6) 0.047(7) 0.040(8) -0.007(6) -0.001(6) -0.004(5)
F14 0.037(8) 0.060(10) 0.076(11) 0.011(8) 0.002(7) 0.003(7)
F15 0.050(8) 0.055(8) 0.055(8) 0.013(6) -0.030(7) -0.019(7)
F16 0.050(9) 0.066(9) 0.048(9) -0.015(7) -0.016(6) -0.007(7)
O1 0.054(10) 0.051(11) 0.032(10) -0.019(8) 0.013(8) -0.012(8)
O2 0.041(8) 0.006(8) 0.064(11) 0.002(7) 0.018(7) 0.006(6)
O3 0.044(10) 0.052(12) 0.053(13) 0.005(9) -0.005(8) 0.014(8)
O4 0.031(7) 0.044(11) 0.038(9) 0.007(7) -0.012(6) 0.000(7)
N1 0.029(11) 0.046(12) 0.028(10) 0.002(9) 0.007(8) 0.004(9)
N2 0.030(8) 0.049(9) 0.045(9) 0.016(8) 0.000(7) 0.005(7)
N3 0.018(7) 0.031(9) 0.036(9) 0.002(9) 0.002(7) -0.004(9)
N4 0.033(11) 0.023(10) 0.046(12) 0.000(9) 0.003(9) -0.017(8)
N5 0.029(10) 0.032(11) 0.050(12) 0.023(9) -0.009(9) -0.003(8)
N6 0.052(8) 0.041(8) 0.064(9) 0.010(7) 0.002(7) -0.005(6)
N7 0.043(10) 0.029(10) 0.043(11) 0.012(11) 0.003(9) -0.003(11)
N8 0.034(10) 0.029(10) 0.037(10) 0.004(8) -0.002(8) -0.008(8)
C1 0.043(15) 0.08(2) 0.072(19) 0.045(16) 0.017(13) 0.028(14)
C2 0.052(12) 0.050(12) 0.046(11) 0.002(10) -0.014(10) 0.006(11)
C3 0.028(12) 0.041(14) 0.039(14) -0.014(11) -0.001(10) 0.017(11)
C4 0.037(11) 0.019(10) 0.040(11) 0.007(11) 0.014(9) -0.006(11)
C5 0.033(13) 0.061(18) 0.046(14) -0.006(12) -0.002(10) 0.001(12)
C6 0.024(11) 0.042(13) 0.052(13) -0.005(10) -0.001(10) 0.000(10)
C7 0.031(13) 0.053(16) 0.037(13) 0.013(11) 0.000(10) 0.004(12)
C8 0.024(12) 0.023(12) 0.048(14) 0.011(10) 0.004(10) -0.011(10)
C9 0.040(13) 0.073(16) 0.094(18) 0.042(14) 0.001(13) 0.010(12)
C10 0.023(14) 0.16(3) 0.14(3) 0.06(2) 0.014(15) -0.001(16)
C11 0.060(11) 0.067(12) 0.065(13) 0.023(10) 0.015(10) 0.004(11)
C12 0.059(17) 0.053(18) 0.13(3) 0.042(17) 0.032(16) 0.030(15)
C13 0.043(15) 0.015(11) 0.060(19) 0.001(11) 0.004(12) -0.011(10)
C14 0.049(13) 0.020(12) 0.034(13) -0.007(10) -0.003(11) -0.010(11)
C15 0.026(8) 0.019(8) 0.038(9) 0.008(8) 0.007(7) -0.006(8)
C16 0.023(8) 0.026(8) 0.040(9) 0.009(7) 0.007(7) 0.009(7)
C17 0.026(8) 0.031(9) 0.051(9) 0.006(8) -0.002(8) 0.006(8)
C18 0.022(8) 0.035(9) 0.065(10) 0.020(8) 0.008(8) 0.011(7)
C19 0.029(8) 0.034(9) 0.055(9) 0.026(8) 0.020(8) 0.013(8)
C20 0.036(8) 0.030(9) 0.042(9) 0.009(8) 0.011(8) 0.003(8)
C21 0.037(13) 0.024(12) 0.050(14) 0.000(10) 0.005(10) -0.013(10)
C22 0.078(18) 0.026(13) 0.063(17) 0.003(12) -0.017(14) -0.010(12)
C23 0.026(11) 0.029(13) 0.050(15) 0.000(10) 0.001(10) -0.006(9)
C24 0.043(15) 0.067(18) 0.058(18) -0.019(14) -0.012(12) 0.009(12)
C25 0.066(19) 0.10(2) 0.056(18) -0.017(16) 0.023(15) -0.022(17)
C26 0.09(2) 0.064(18) 0.049(16) -0.001(16) 0.021(15) 0.001(19)
C27 0.07(2) 0.16(4) 0.05(2) -0.04(2) 0.000(15) -0.06(2)
C28 0.072(19) 0.12(3) 0.057(17) -0.02(2) -0.003(14) 0.01(2)
C29 0.057(15) 0.037(13) 0.13(2) 0.033(17) 0.037(18) 0.017(11)
C30 0.10(2) 0.041(16) 0.14(3) 0.030(17) 0.06(2) 0.005(16)
C31 0.17(3) 0.036(15) 0.10(2) 0.015(15) 0.09(2) 0.003(18)
C32 0.044(13) 0.032(12) 0.071(16) 0.018(11) 0.008(13) 0.009(12)
C33 0.046(11) 0.075(14) 0.073(14) 0.053(12) 0.001(11) -0.005(11)
C34 0.046(11) 0.075(14) 0.073(14) 0.053(12) 0.001(11) -0.005(11)
C35 0.035(14) 0.030(13) 0.037(14) 0.020(11) 0.022(11) 0.003(11)
C36 0.036(11) 0.048(13) 0.032(11) -0.003(12) 0.012(9) 0.032(12)
C37 0.028(12) 0.021(12) 0.047(14) -0.005(10) -0.002(10) 0.003(9)
C38 0.025(12) 0.052(17) 0.076(17) 0.026(13) 0.006(11) 0.000(11)
C39 0.032(13) 0.053(17) 0.036(14) 0.000(12) -0.001(11) 0.013(12)
C40 0.053(16) 0.030(13) 0.044(14) 0.008(11) 0.016(12) -0.013(11)
C41 0.049(14) 0.091(17) 0.091(17) 0.047(15) -0.005(14) -0.019(13)
C42 0.11(3) 0.15(3) 0.16(3) 0.08(3) 0.03(2) -0.02(2)
C43 0.052(8) 0.041(8) 0.064(9) 0.010(7) 0.002(7) -0.005(6)
C44 0.11(2) 0.048(16) 0.047(16) 0.017(13) -0.030(15) -0.040(16)
C45 0.039(13) 0.046(15) 0.024(13) 0.002(10) 0.010(10) -0.001(10)
C46 0.047(15) 0.047(16) 0.030(13) -0.002(13) 0.005(11) -0.007(15)
C47 0.041(8) 0.010(7) 0.047(9) 0.009(8) 0.002(8) -0.010(8)
C48 0.039(9) 0.017(8) 0.051(10) 0.009(8) 0.001(8) -0.010(8)
C49 0.046(9) 0.028(9) 0.054(10) 0.007(8) 0.005(8) -0.004(8)
C50 0.036(9) 0.027(9) 0.059(9) 0.009(7) -0.003(8) -0.003(7)
C51 0.040(8) 0.022(9) 0.052(9) 0.013(8) -0.005(8) -0.009(8)
C52 0.045(9) 0.020(9) 0.051(9) 0.007(8) -0.004(8) -0.009(8)
C53 0.047(14) 0.026(12) 0.052(14) -0.008(11) -0.001(11) -0.005(10)
C54 0.052(8) 0.041(8) 0.064(9) 0.010(7) 0.002(7) -0.005(6)
C55 0.033(13) 0.046(17) 0.043(15) -0.009(11) 0.017(11) 0.000(11)
C56 0.037(14) 0.058(17) 0.060(19) -0.002(14) 0.004(12) -0.004(11)
C57 0.082(19) 0.09(2) 0.072(18) -0.029(18) -0.017(15) 0.070(19)
C58 0.09(2) 0.067(19) 0.040(15) -0.018(14) -0.008(13) -0.011(17)
C59 0.065(18) 0.059(18) 0.049(18) -0.021(16) -0.002(14) -0.015(17)
C60 0.063(18) 0.09(2) 0.035(14) 0.001(14) -0.012(13) 0.008(16)
C61 0.074(14) 0.017(10) 0.097(15) 0.002(11) -0.032(12) 0.015(10)
C62 0.097(13) 0.037(10) 0.117(14) -0.003(11) -0.031(11) 0.001(10)
C63 0.091(13) 0.029(9) 0.114(14) 0.004(10) -0.045(11) -0.022(10)
C64 0.090(14) 0.033(10) 0.106(16) 0.017(12) -0.055(13) -0.029(10)

loop_
_atom_type_symbol
_atom_type_description
_atom_type_scat_dispersion_real
_atom_type_scat_dispersion_imag
_atom_type_scat_source
C C 0.0033 0.0016 'International Tables Vol C Tables 4.2.6.8 and 6.1.1.4'
H H 0.0000 0.0000 'International Tables Vol C Tables 4.2.6.8 and 6.1.1.4'
N N 0.0061 0.0033 'International Tables Vol C Tables 4.2.6.8 and 6.1.1.4'
O O 0.0106 0.0060 'International Tables Vol C Tables 4.2.6.8 and 6.1.1.4'
F F 0.0171 0.0103 'International Tables Vol C Tables 4.2.6.8 and 6.1.1.4'
Eu Eu -0.1578 3.6682 'International Tables Vol C Tables 4.2.6.8 and 6.1.1.4'

loop_
_geom_angle_atom_site_label_1
_geom_angle_atom_site_label_2
_geom_angle_atom_site_label_3
_geom_angle
F1 Eu1 N2 127.3(4)
F1 Eu1 N4 80.3(4)
F5 Eu1 F1 136.4(4)
F5 Eu1 N2 79.9(4)
F5 Eu1 N4 127.6(5)
O1 Eu1 F1 77.7(4)
O1 Eu1 F5 70.3(4)
O1 Eu1 N2 86.3(5)
O1 Eu1 N4 158.0(5)
O2 Eu1 F1 71.1(4)
O2 Eu1 F5 74.3(4)
O2 Eu1 O1 79.0(5)
O2 Eu1 N2 153.4(5)
O2 Eu1 N4 93.1(5)
N1 Eu1 F1 60.4(5)
N1 Eu1 F5 136.7(5)
N1 Eu1 O1 79.6(5)
N1 Eu1 O2 130.0(5)
N1 Eu1 N2 67.5(5)
N1 Eu1 N4 90.3(6)
N3 Eu1 F1 135.8(4)
N3 Eu1 F5 61.6(4)
N3 Eu1 O1 131.4(5)
N3 Eu1 O2 82.1(5)
N3 Eu1 N1 142.7(6)
N3 Eu1 N2 91.5(5)
N3 Eu1 N4 66.4(5)
N4 Eu1 N2 108.0(5)
F9 Eu2 F13 137.2(4)
F9 Eu2 N6 128.4(5)
F9 Eu2 N8 79.7(4)
F13 Eu2 N6 79.0(5)
F13 Eu2 N8 126.9(4)
O3 Eu2 F9 78.3(4)
O3 Eu2 F13 70.5(4)
O3 Eu2 N6 86.7(6)
O3 Eu2 N8 157.9(5)
O4 Eu2 F9 70.5(4)
O4 Eu2 F13 75.0(4)
O4 Eu2 O3 78.7(5)
O4 Eu2 N6 153.2(5)
O4 Eu2 N8 92.3(5)
N5 Eu2 F9 61.8(4)
N5 Eu2 F13 136.6(5)
N5 Eu2 O3 80.7(5)
N5 Eu2 O4 130.8(5)
N5 Eu2 N6 67.2(5)
N5 Eu2 N7 142.5(6)
N5 Eu2 N8 90.5(5)
N6 Eu2 N8 108.6(5)
N7 Eu2 F9 135.5(5)
N7 Eu2 F13 60.2(5)
N7 Eu2 O3 130.2(5)
N7 Eu2 O4 81.8(5)
N7 Eu2 N6 91.0(6)
N7 Eu2 N8 67.0(5)
C4 F1 Eu1 117.6(11)
C16 F5 Eu1 116.8(11)
C36 F9 Eu2 120.4(13)
C48 F13 Eu2 118.2(12)
C25 O1 Eu1 122.9(12)
C28 O1 Eu1 127.8(14)
C28 O1 C25 108.9(17)
C29 O2 Eu1 128.7(12)
C32 O2 Eu1 120.7(11)
C32 O2 C29 109.6(15)
C57 O3 Eu2 127.8(13)
C57 O3 C60 110.2(18)
C60 O3 Eu2 121.4(12)
C61 O4 Eu2 122.0(12)
C64 O4 Eu2 131.2(12)
C64 O4 C61 105.8(17)
C1 N1 Eu1 120.1(13)
C3 N1 Eu1 125.8(14)
C3 N1 C1 114.1(17)
C2 N2 Eu1 100.3(12)
C9 N2 Eu1 111.8(13)
C9 N2 C2 110.3(18)
C11 N2 Eu1 113.7(13)
C11 N2 C2 107.6(18)
C11 N2 C9 112.3(19)
C13 N3 Eu1 121.7(12)
C15 N3 Eu1 122.1(11)
C15 N3 C13 115.3(15)
C14 N4 Eu1 101.0(11)
C21 N4 Eu1 114.1(13)
C21 N4 C14 107.5(16)
C23 N4 Eu1 111.8(11)
C23 N4 C14 111.4(16)
C23 N4 C21 110.6(16)
C33 N5 Eu2 118.3(13)
C35 N5 Eu2 124.3(13)
C35 N5 C33 117.3(17)
C34 N6 Eu2 98.5(13)
C41 N6 Eu2 109.8(14)
C41 N6 C34 105.1(19)
C43 N6 Eu2 113.5(14)
C43 N6 C34 111.6(19)
C43 N6 C41 116.5(19)
C45 N7 Eu2 117.8(12)
C47 N7 Eu2 122.6(13)
C47 N7 C45 119.1(17)
C46 N8 Eu2 99.5(12)
C53 N8 Eu2 112.3(12)
C53 N8 C46 110.2(17)
C55 N8 Eu2 110.4(11)
C55 N8 C46 110.7(17)
C55 N8 C53 113.0(17)
N1 C1 H1A 110.2
N1 C1 H1B 110.2
H1A C1 H1B 108.5
C2 C1 N1 107.6(19)
C2 C1 H1A 110.2
C2 C1 H1B 110.2
N2 C2 C1 117.1(18)
N2 C2 H2A 108.0
N2 C2 H2B 108.0
C1 C2 H2A 108.0
C1 C2 H2B 108.0
H2A C2 H2B 107.3
N1 C3 C4 117(2)
N1 C3 C8 134(2)
C4 C3 C8 109.8(18)
F1 C4 C3 117.5(17)
C5 C4 F1 117(2)
C5 C4 C3 126(2)
C4 C5 F2 119(2)
C4 C5 C6 123(2)
C6 C5 F2 118.3(18)
C5 C6 H6 123.5
C5 C6 C7 113.0(19)
C7 C6 H6 123.5
F3 C7 C6 117.9(19)
C8 C7 F3 118(2)
C8 C7 C6 124(2)
F4 C8 C3 118.7(18)
C7 C8 F4 117.5(18)
C7 C8 C3 124(2)
N2 C9 H9A 107.3
N2 C9 H9B 107.3
H9A C9 H9B 106.9
C10 C9 N2 120(2)
C10 C9 H9A 107.3
C10 C9 H9B 107.3
C9 C10 H10A 109.5
C9 C10 H10B 109.5
C9 C10 H10C 109.5
H10A C10 H10B 109.5
H10A C10 H10C 109.5
H10B C10 H10C 109.5
N2 C11 H11A 108.7
N2 C11 H11B 108.7
N2 C11 C12 114(2)
H11A C11 H11B 107.6
C12 C11 H11A 108.7
C12 C11 H11B 108.7
C11 C12 H12A 109.5
C11 C12 H12B 109.5
C11 C12 H12C 109.5
H12A C12 H12B 109.5
H12A C12 H12C 109.5
H12B C12 H12C 109.5
N3 C13 H13A 110.1
N3 C13 H13B 110.1
N3 C13 C14 108.0(17)
H13A C13 H13B 108.4
C14 C13 H13A 110.1
C14 C13 H13B 110.1
N4 C14 C13 117.4(17)
N4 C14 H14A 107.9
N4 C14 H14B 107.9
C13 C14 H14A 107.9
C13 C14 H14B 107.9
H14A C14 H14B 107.2
N3 C15 C16 116.4(17)
N3 C15 C20 133(2)
C16 C15 C20 110.7(18)
F5 C16 C15 117.5(16)
F5 C16 C17 117.5(18)
C17 C16 C15 124.5(19)
F6 C17 C16 116.4(19)
C18 C17 F6 121(2)
C18 C17 C16 123(2)
C17 C18 H18 123.1
C17 C18 C19 114(2)
C19 C18 H18 123.1
F7 C19 C18 117.7(19)
C20 C19 F7 118(2)
C20 C19 C18 124(2)
F8 C20 C15 119.7(19)
F8 C20 C19 116.7(19)
C19 C20 C15 123(2)
N4 C21 H21A 108.8
N4 C21 H21B 108.8
H21A C21 H21B 107.7
C22 C21 N4 113.9(18)
C22 C21 H21A 108.8
C22 C21 H21B 108.8
C21 C22 H22A 109.5
C21 C22 H22B 109.5
C21 C22 H22C 109.5
H22A C22 H22B 109.5
H22A C22 H22C 109.5
H22B C22 H22C 109.5
N4 C23 H23A 108.0
N4 C23 H23B 108.0
N4 C23 C24 117.2(17)
H23A C23 H23B 107.2
C24 C23 H23A 108.0
C24 C23 H23B 108.0
C23 C24 H24A 109.5
C23 C24 H24B 109.5
C23 C24 H24C 109.5
H24A C24 H24B 109.5
H24A C24 H24C 109.5
H24B C24 H24C 109.5
O1 C25 H25A 110.0
O1 C25 H25B 110.0
O1 C25 C26 108.5(18)
H25A C25 H25B 108.4
C26 C25 H25A 110.0
C26 C25 H25B 110.0
C25 C26 H26A 111.5
C25 C26 H26B 111.5
H26A C26 H26B 109.3
C27 C26 C25 101(2)
C27 C26 H26A 111.5
C27 C26 H26B 111.5
C26 C27 H27A 110.1
C26 C27 H27B 110.1
H27A C27 H27B 108.5
C28 C27 C26 108(2)
C28 C27 H27A 110.1
C28 C27 H27B 110.1
O1 C28 C27 107(2)
O1 C28 H28A 110.3
O1 C28 H28B 110.3
C27 C28 H28A 110.3
C27 C28 H28B 110.3
H28A C28 H28B 108.5
O2 C29 H29A 110.2
O2 C29 H29B 110.2
O2 C29 C30 107.3(17)
H29A C29 H29B 108.5
C30 C29 H29A 110.2
C30 C29 H29B 110.2
C29 C30 H30A 111.4
C29 C30 H30B 111.4
H30A C30 H30B 109.2
C31 C30 C29 102(2)
C31 C30 H30A 111.4
C31 C30 H30B 111.4
C30 C31 H31A 111.0
C30 C31 H31B 111.0
C30 C31 C32 104(2)
H31A C31 H31B 109.0
C32 C31 H31A 111.0
C32 C31 H31B 111.0
O2 C32 C31 106.1(17)
O2 C32 H32A 110.5
O2 C32 H32B 110.5
C31 C32 H32A 110.5
C31 C32 H32B 110.5
H32A C32 H32B 108.7
N5 C33 H33A 110.1
N5 C33 H33B 110.1
N5 C33 C34 107.8(19)
H33A C33 H33B 108.5
C34 C33 H33A 110.1
C34 C33 H33B 110.1
N6 C34 C33 109(2)
N6 C34 H34A 109.9
N6 C34 H34B 109.9
C33 C34 H34A 109.9
C33 C34 H34B 109.9
H34A C34 H34B 108.3
N5 C35 C36 118.3(19)
N5 C35 C40 135(2)
C40 C35 C36 106.6(19)
F9 C36 C35 113.9(18)
C37 C36 F9 121(2)
C37 C36 C35 125(2)
F10 C37 C36 117(2)
F10 C37 C38 119.9(19)
C38 C37 C36 123(2)
C37 C38 H38 121.3
C37 C38 C39 117(2)
C39 C38 H38 121.3
F11 C39 C38 121(2)
C40 C39 F11 117(2)
C40 C39 C38 121(2)
F12 C40 C35 116(2)
C39 C40 F12 117(2)
C39 C40 C35 127(2)
N6 C41 H41A 108.5
N6 C41 H41B 108.5
N6 C41 C42 115(2)
H41A C41 H41B 107.5
C42 C41 H41A 108.5
C42 C41 H41B 108.5
C41 C42 H42A 109.5
C41 C42 H42B 109.5
C41 C42 H42C 109.5
H42A C42 H42B 109.5
H42A C42 H42C 109.5
H42B C42 H42C 109.5
N6 C43 H43A 109.5
N6 C43 H43B 109.5
N6 C43 C44 110.9(19)
H43A C43 H43B 108.0
C44 C43 H43A 109.5
C44 C43 H43B 109.5
C43 C44 H44A 109.5
C43 C44 H44B 109.5
C43 C44 H44C 109.5
H44A C44 H44B 109.5
H44A C44 H44C 109.5
H44B C44 H44C 109.5
N7 C45 H45A 109.8
N7 C45 H45B 109.8
N7 C45 C46 109.2(16)
H45A C45 H45B 108.3
C46 C45 H45A 109.8
C46 C45 H45B 109.8
N8 C46 C45 115.2(18)
N8 C46 H46A 108.5
N8 C46 H46B 108.5
C45 C46 H46A 108.5
C45 C46 H46B 108.5
H46A C46 H46B 107.5
N7 C47 C48 118.6(19)
N7 C47 C52 134(2)
C52 C47 C48 107.6(19)
F13 C48 C47 115.1(18)
C49 C48 F13 119(2)
C49 C48 C47 126(2)
C48 C49 F14 117(2)
C50 C49 F14 122(2)
C50 C49 C48 122(2)
C49 C50 H50 121.0
C49 C50 C51 118(2)
C51 C50 H50 121.0
F15 C51 C50 120.4(19)
F15 C51 C52 120(2)
C52 C51 C50 120(2)
F16 C52 C47 117(2)
C51 C52 F16 117(2)
C51 C52 C47 127(2)
N8 C53 H53A 109.1
N8 C53 H53B 109.1
N8 C53 C54 112.4(17)
H53A C53 H53B 107.9
C54 C53 H53A 109.1
C54 C53 H53B 109.1
C53 C54 H54A 109.5
C53 C54 H54B 109.5
C53 C54 H54C 109.5
H54A C54 H54B 109.5
H54A C54 H54C 109.5
H54B C54 H54C 109.5
N8 C55 H55A 108.2
N8 C55 H55B 108.2
N8 C55 C56 116.3(19)
H55A C55 H55B 107.4
C56 C55 H55A 108.2
C56 C55 H55B 108.2
C55 C56 H56A 109.5
C55 C56 H56B 109.5
C55 C56 H56C 109.5
H56A C56 H56B 109.5
H56A C56 H56C 109.5
H56B C56 H56C 109.5
O3 C57 H57A 110.8
O3 C57 H57B 110.8
O3 C57 C58 104.7(19)
H57A C57 H57B 108.9
C58 C57 H57A 110.8
C58 C57 H57B 110.8
C57 C58 H58A 111.5
C57 C58 H58B 111.5
C57 C58 C59 101.6(19)
H58A C58 H58B 109.3
C59 C58 H58A 111.5
C59 C58 H58B 111.5
C58 C59 H59A 111.2
C58 C59 H59B 111.2
H59A C59 H59B 109.1
C60 C59 C58 103.1(19)
C60 C59 H59A 111.1
C60 C59 H59B 111.2
O3 C60 C59 102.3(19)
O3 C60 H60A 111.3
O3 C60 H60B 111.3
C59 C60 H60A 111.3
C59 C60 H60B 111.3
H60A C60 H60B 109.2
O4 C61 H61A 109.3
O4 C61 H61B 109.3
O4 C61 C62 111.8(19)
H61A C61 H61B 107.9
C62 C61 H61A 109.3
C62 C61 H61B 109.3
C61 C62 H62A 111.2
C61 C62 H62B 111.2
C61 C62 C63 103(2)
H62A C62 H62B 109.1
C63 C62 H62A 111.2
C63 C62 H62B 111.2
C62 C63 H63A 110.3
C62 C63 H63B 110.3
H63A C63 H63B 108.6
C64 C63 C62 107.0(19)
C64 C63 H63A 110.3
C64 C63 H63B 110.3
O4 C64 C63 109.2(17)
O4 C64 H64A 109.8
O4 C64 H64B 109.8
C63 C64 H64A 109.8
C63 C64 H64B 109.8
H64A C64 H64B 108.3

loop_
_geom_bond_atom_site_label_1
_geom_bond_atom_site_label_2
_geom_bond_distance
Eu1 F1 2.683(10)
Eu1 F5 2.679(10)
Eu1 O1 2.650(15)
Eu1 O2 2.622(13)
Eu1 N1 2.561(17)
Eu1 N2 2.823(17)
Eu1 N3 2.536(14)
Eu1 N4 2.796(18)
Eu2 F9 2.673(11)
Eu2 F13 2.684(10)
Eu2 O3 2.628(17)
Eu2 O4 2.613(16)
Eu2 N5 2.541(15)
Eu2 N6 2.799(19)
Eu2 N7 2.597(17)
Eu2 N8 2.829(17)
F1 C4 1.39(2)
F2 C5 1.40(2)
F3 C7 1.37(2)
F4 C8 1.39(2)
F5 C16 1.38(2)
F6 C17 1.37(2)
F7 C19 1.35(2)
F8 C20 1.35(2)
F9 C36 1.37(2)
F10 C37 1.34(2)
F11 C39 1.35(2)
F12 C40 1.37(2)
F13 C48 1.37(2)
F14 C49 1.35(3)
F15 C51 1.31(2)
F16 C52 1.38(2)
O1 C25 1.44(2)
O1 C28 1.38(3)
O2 C29 1.43(2)
O2 C32 1.42(2)
O3 C57 1.45(2)
O3 C60 1.49(2)
O4 C61 1.45(2)
O4 C64 1.42(2)
N1 C1 1.54(3)
N1 C3 1.32(2)
N2 C2 1.52(3)
N2 C9 1.44(3)
N2 C11 1.43(3)
N3 C13 1.47(3)
N3 C15 1.355(19)
N4 C14 1.49(2)
N4 C21 1.48(2)
N4 C23 1.47(2)
N5 C33 1.47(3)
N5 C35 1.31(2)
N6 C34 1.51(3)
N6 C41 1.50(3)
N6 C43 1.43(3)
N7 C45 1.50(2)
N7 C47 1.30(2)
N8 C46 1.49(3)
N8 C53 1.48(2)
N8 C55 1.44(2)
C1 H1A 0.9900
C1 H1B 0.9900
C1 C2 1.51(3)
C2 H2A 0.9900
C2 H2B 0.9900
C3 C4 1.41(3)
C3 C8 1.42(3)
C4 C5 1.35(2)
C5 C6 1.37(3)
C6 H6 0.9500
C6 C7 1.39(3)
C7 C8 1.34(3)
C9 H9A 0.9900
C9 H9B 0.9900
C9 C10 1.44(3)
C10 H10A 0.9800
C10 H10B 0.9800
C10 H10C 0.9800
C11 H11A 0.9900
C11 H11B 0.9900
C11 C12 1.53(3)
C12 H12A 0.9800
C12 H12B 0.9800
C12 H12C 0.9800
C13 H13A 0.9900
C13 H13B 0.9900
C13 C14 1.50(2)
C14 H14A 0.9900
C14 H14B 0.9900
C15 C16 1.43(3)
C15 C20 1.43(3)
C16 C17 1.40(3)
C17 C18 1.35(3)
C18 H18 0.9500
C18 C19 1.42(3)
C19 C20 1.36(2)
C21 H21A 0.9900
C21 H21B 0.9900
C21 C22 1.47(3)
C22 H22A 0.9800
C22 H22B 0.9800
C22 H22C 0.9800
C23 H23A 0.9900
C23 H23B 0.9900
C23 C24 1.54(3)
C24 H24A 0.9800
C24 H24B 0.9800
C24 H24C 0.9800
C25 H25A 0.9900
C25 H25B 0.9900
C25 C26 1.494(7)
C26 H26A 0.9900
C26 H26B 0.9900
C26 C27 1.46(3)
C27 H27A 0.9900
C27 H27B 0.9900
C27 C28 1.47(3)
C28 H28A 0.9900
C28 H28B 0.9900
C29 H29A 0.9900
C29 H29B 0.9900
C29 C30 1.54(3)
C30 H30A 0.9900
C30 H30B 0.9900
C30 C31 1.491(7)
C31 H31A 0.9900
C31 H31B 0.9900
C31 C32 1.52(3)
C32 H32A 0.9900
C32 H32B 0.9900
C33 H33A 0.9900
C33 H33B 0.9900
C33 C34 1.57(3)
C34 H34A 0.9900
C34 H34B 0.9900
C35 C36 1.50(3)
C35 C40 1.45(3)
C36 C37 1.35(2)
C37 C38 1.34(3)
C38 H38 0.9500
C38 C39 1.39(3)
C39 C40 1.35(3)
C41 H41A 0.9900
C41 H41B 0.9900
C41 C42 1.54(4)
C42 H42A 0.9800
C42 H42B 0.9800
C42 H42C 0.9800
C43 H43A 0.9900
C43 H43B 0.9900
C43 C44 1.63(3)
C44 H44A 0.9800
C44 H44B 0.9800
C44 H44C 0.9800
C45 H45A 0.9900
C45 H45B 0.9900
C45 C46 1.52(2)
C46 H46A 0.9900
C46 H46B 0.9900
C47 C48 1.45(3)
C47 C52 1.43(3)
C48 C49 1.34(3)
C49 C50 1.34(3)
C50 H50 0.9500
C50 C51 1.37(3)
C51 C52 1.35(3)
C53 H53A 0.9900
C53 H53B 0.9900
C53 C54 1.54(3)
C54 H54A 0.9800
C54 H54B 0.9800
C54 H54C 0.9800
C55 H55A 0.9900
C55 H55B 0.9900
C55 C56 1.56(3)
C56 H56A 0.9800
C56 H56B 0.9800
C56 H56C 0.9800
C57 H57A 0.9900
C57 H57B 0.9900
C57 C58 1.50(3)
C58 H58A 0.9900
C58 H58B 0.9900
C58 C59 1.52(3)
C59 H59A 0.9900
C59 H59B 0.9900
C59 C60 1.51(3)
C60 H60A 0.9900
C60 H60B 0.9900
C61 H61A 0.9900
C61 H61B 0.9900
C61 C62 1.46(3)
C62 H62A 0.9900
C62 H62B 0.9900
C62 C63 1.492(7)
C63 H63A 0.9900
C63 H63B 0.9900
C63 C64 1.48(3)
C64 H64A 0.9900
C64 H64B 0.9900

loop_
_twin_individual_id
_twin_individual_mass_fraction_refined
1 0.62344
2 0.37656
